data_7046159
loop_
_publ_author_name
'Gu, Jin-Zhong'
'Cai, Yan'
'Qian, Zi-Yue'
'Wen, Min'
'Shi, Zi-Fa'
'Lv, Dong-Yu'
'Kirillov, Alexander M.'

_publ_section_title
;
 A new series of Co, Ni, Zn, and Cd metal-organic architectures driven by
 an unsymmetrical biphenyl-tricarboxylic acid: hydrothermal assembly,
 structural features and properties.
;
_journal_issue 22
_journal_name_full 'Dalton transactions (Cambridge, England : 2003)'
_journal_page_first 7431
_journal_page_last 7444
_journal_paper_doi 10.1039/c8dt01299g
_journal_volume 47
_journal_year 2018
_chemical_formula_sum 'C39 H37 N5 Ni O15'
_chemical_formula_weight 874.44
_space_group_crystal_system monoclinic
_space_group_IT_number 14
_space_group_name_Hall '-P 2yn'
_space_group_name_H-M_alt 'P 1 21/n 1'
_symmetry_space_group_name_Hall '-P 2yn'
_symmetry_space_group_name_H-M 'P 1 21/n 1'
_atom_sites_solution_hydrogens mixed
_audit_creation_method SHELXL-2014/7
_audit_update_record
;
2017-12-06 deposited with the CCDC.
2018-04-30 downloaded from the CCDC.
;
_cell_angle_alpha 90
_cell_angle_beta 103.230(6)
_cell_angle_gamma 90
_cell_formula_units_Z 4
_cell_length_a 13.4082(8)
_cell_length_b 14.3932(7)
_cell_length_c 20.3585(12)
_cell_measurement_reflns_used 14678
_cell_measurement_temperature 293(2)
_cell_measurement_theta_max 25.049
_cell_measurement_theta_min 3.229
_cell_volume 3824.6(4)
_computing_cell_refinement 'Bruker SAINT'
_computing_data_collection 'Bruker APEX2'
_computing_data_reduction 'Bruker SAINT'
_computing_molecular_graphics 'Bruker SHELXTL'
_computing_publication_material 'Bruker SHELXTL'
_computing_structure_refinement 'SHELXL-2014/7 (Sheldrick, 2014)'
_computing_structure_solution 'SHELXL-2014/7 (Sheldrick, 2014)'
_diffrn_ambient_temperature 293(2)
_diffrn_measured_fraction_theta_full 0.998
_diffrn_measured_fraction_theta_max 0.998
_diffrn_measurement_device_type 'Bruker APE-II CCD'
_diffrn_measurement_method '\f and \w scans'
_diffrn_radiation_type MoK\a
_diffrn_radiation_wavelength 0.71073
_diffrn_reflns_av_R_equivalents 0.0806
_diffrn_reflns_av_unetI/netI 0.1298
_diffrn_reflns_Laue_measured_fraction_full 0.998
_diffrn_reflns_Laue_measured_fraction_max 0.998
_diffrn_reflns_limit_h_max 13
_diffrn_reflns_limit_h_min -15
_diffrn_reflns_limit_k_max 16
_diffrn_reflns_limit_k_min -17
_diffrn_reflns_limit_l_max 22
_diffrn_reflns_limit_l_min -24
_diffrn_reflns_number 14678
_diffrn_reflns_point_group_measured_fraction_full 0.998
_diffrn_reflns_point_group_measured_fraction_max 0.998
_diffrn_reflns_theta_full 25.049
_diffrn_reflns_theta_max 25.049
_diffrn_reflns_theta_min 3.229
_diffrn_source 'fine-focus sealed tube'
_exptl_absorpt_coefficient_mu 0.589
_exptl_absorpt_correction_T_max 0.881
_exptl_absorpt_correction_T_min 0.867
_exptl_absorpt_correction_type multi-scan
_exptl_absorpt_process_details SADABS
_exptl_crystal_colour green
_exptl_crystal_density_diffrn 1.519
_exptl_crystal_description block
_exptl_crystal_F_000 1816
_exptl_crystal_size_max 0.250
_exptl_crystal_size_mid 0.230
_exptl_crystal_size_min 0.220
_exptl_transmission_factor_max 0.878
_exptl_transmission_factor_min 0.863
_refine_diff_density_max 0.411
_refine_diff_density_min -0.365
_refine_diff_density_rms 0.067
_refine_ls_extinction_method none
_refine_ls_goodness_of_fit_ref 1.016
_refine_ls_hydrogen_treatment constr
_refine_ls_matrix_type full
_refine_ls_number_parameters 545
_refine_ls_number_reflns 6767
_refine_ls_number_restraints 0
_refine_ls_restrained_S_all 1.016
_refine_ls_R_factor_all 0.1497
_refine_ls_R_factor_gt 0.0700
_refine_ls_shift/su_max 0.000
_refine_ls_shift/su_mean 0.000
_refine_ls_structure_factor_coef Fsqd
_refine_ls_weighting_details 'w=1/[\s^2^(Fo^2^)+(0.0298P)^2^+1.8194P] where P=(Fo^2^+2Fc^2^)/3'
_refine_ls_weighting_scheme calc
_refine_ls_wR_factor_gt 0.1187
_refine_ls_wR_factor_ref 0.1601
_reflns_Friedel_coverage 0.000
_reflns_number_gt 3373
_reflns_number_total 6767
_reflns_threshold_expression 'I > 2\s(I)'
_cod_data_source_file c8dt01299g2.cif
_cod_data_source_block 334-9Ni
_cod_depositor_comments 'Adding full bibliography for 7046153--7046164.cif.'
_cod_original_cell_volume 3824.7(4)
_cod_database_code 7046159
_shelx_shelxl_version_number 2014/7
_shelx_space_group_comment
;
The symmetry employed for this shelxl refinement is uniquely defined
by the following loop, which should always be used as a source of
symmetry information in preference to the above space-group names.
They are only intended as comments.
;
_shelx_estimated_absorpt_t_min 0.867
_shelx_estimated_absorpt_t_max 0.881

loop_
_space_group_symop_operation_xyz
'x, y, z'
'-x+1/2, y+1/2, -z+1/2'
'-x, -y, -z'
'x-1/2, -y-1/2, z-1/2'

loop_
_atom_site_label
_atom_site_type_symbol
_atom_site_fract_x
_atom_site_fract_y
_atom_site_fract_z
_atom_site_U_iso_or_equiv
_atom_site_adp_type
_atom_site_occupancy
_atom_site_site_symmetry_order
_atom_site_calc_flag
_atom_site_refinement_flags_posn
_atom_site_refinement_flags_adp
Ni1 Ni 0.47307(5) 0.78434(5) 0.66989(4) 0.0422(2) Uani 1 1 d . .
N1 N 0.5959(5) 0.9380(5) 0.9766(3) 0.0728(17) Uani 1 1 d . .
N2 N 0.3291(4) 0.8011(3) 0.6064(2) 0.0485(12) Uani 1 1 d . .
N3 N 0.3815(4) 0.7848(3) 0.7407(2) 0.0418(11) Uani 1 1 d . .
N4 N 0.6042(3) 0.7527(3) 0.7417(2) 0.0449(12) Uani 1 1 d . .
N5 N 0.4701(3) 0.6402(3) 0.6626(2) 0.0401(11) Uani 1 1 d . .
O1 O 0.5138(3) 0.9232(2) 0.67794(18) 0.0448(10) Uani 1 1 d . .
O2 O 0.4804(3) 1.0426(3) 0.6076(2) 0.0628(12) Uani 1 1 d . .
O3 O 0.0796(3) 1.0452(4) 0.5568(2) 0.0841(16) Uani 1 1 d . .
O4 O 0.0110(3) 1.0365(4) 0.6457(2) 0.0802(14) Uani 1 1 d . .
H1 H -0.0405 1.0214 0.6175 0.120 Uiso 1 1 calc R U
O5 O 0.8205(4) 0.9414(5) 0.9492(3) 0.114(2) Uani 1 1 d . .
O6 O 0.8213(4) 1.0927(5) 0.9658(3) 0.130(3) Uani 1 1 d . .
O7 O 0.6601(4) 0.9629(4) 1.0250(2) 0.108(2) Uani 1 1 d . .
O8 O 0.5323(5) 0.8793(4) 0.9793(3) 0.111(2) Uani 1 1 d . .
O9 O 0.5504(3) 0.7835(2) 0.59241(19) 0.0650(12) Uani 1 1 d . .
H2W H 0.5414 0.8354 0.5714 0.078 Uiso 1 1 d R U
H1W H 0.5267 0.7397 0.5649 0.078 Uiso 1 1 d R U
O10 O 0.4519(4) 0.2332(3) 0.6084(3) 0.134(2) Uani 1 1 d . .
H3W H 0.4665 0.2548 0.5754 0.161 Uiso 1 1 d R U
H4W H 0.4600 0.1747 0.6078 0.161 Uiso 1 1 d R U
O11 O 0.1504(4) 0.0257(4) 0.4397(2) 0.1069(18) Uani 1 1 d . .
H6W H 0.1373 0.0586 0.4590 0.128 Uiso 1 1 d R U
H5W H 0.2094 0.0638 0.4372 0.128 Uiso 1 1 d R U
O12 O 0.6184(4) 0.9622(5) 0.5390(3) 0.152(3) Uani 1 1 d . .
H7W H 0.5764 0.9854 0.5600 0.182 Uiso 1 1 d R U
H8W H 0.6341 1.0218 0.5315 0.182 Uiso 1 1 d R U
O14 O 0.9922(3) 0.8427(2) 0.98999(19) 0.0596(11) Uani 1 1 d . .
H11W H 0.9365 0.8728 0.9750 0.072 Uiso 1 1 d R U
H12W H 1.0493 0.8712 0.9962 0.072 Uiso 1 1 d R U
C1 C 0.4637(4) 0.9945(4) 0.6548(3) 0.0407(14) Uani 1 1 d . .
C2 C 0.3740(4) 1.0209(3) 0.6849(3) 0.0356(13) Uani 1 1 d . .
C3 C 0.2786(4) 1.0283(3) 0.6417(3) 0.0417(14) Uani 1 1 d . .
H3 H 0.2733 1.0263 0.5953 0.050 Uiso 1 1 calc R U
C4 C 0.1903(4) 1.0385(3) 0.6658(3) 0.0412(14) Uani 1 1 d . .
C5 C 0.0893(5) 1.0409(4) 0.6172(3) 0.0539(16) Uani 1 1 d . .
C6 C 0.1999(4) 1.0450(4) 0.7351(3) 0.0458(15) Uani 1 1 d . .
H6 H 0.1416 1.0507 0.7522 0.055 Uiso 1 1 calc R U
C7 C 0.2942(4) 1.0430(3) 0.7783(3) 0.0452(15) Uani 1 1 d . .
H7 H 0.2993 1.0502 0.8243 0.054 Uiso 1 1 calc R U
C8 C 0.3828(4) 1.0305(3) 0.7546(3) 0.0357(13) Uani 1 1 d . .
C9 C 0.4839(4) 1.0302(4) 0.8040(3) 0.0435(14) Uani 1 1 d . .
C10 C 0.5699(4) 1.0755(4) 0.7914(3) 0.0492(15) Uani 1 1 d . .
H10 H 0.5641 1.1074 0.7510 0.059 Uiso 1 1 calc R U
C11 C 0.6629(5) 1.0741(4) 0.8373(3) 0.0586(17) Uani 1 1 d . .
H11 H 0.7185 1.1053 0.8275 0.070 Uiso 1 1 calc R U
C12 C 0.6748(5) 1.0269(4) 0.8977(3) 0.0560(17) Uani 1 1 d . .
C13 C 0.7834(6) 1.0208(7) 0.9429(4) 0.080(2) Uani 1 1 d . .
C14 C 0.5893(5) 0.9848(4) 0.9108(3) 0.0499(15) Uani 1 1 d . .
C15 C 0.4959(4) 0.9858(4) 0.8657(3) 0.0431(14) Uani 1 1 d . .
H15 H 0.4402 0.9563 0.8766 0.052 Uiso 1 1 calc R U
C16 C 0.3037(6) 0.8104(4) 0.5401(3) 0.075(2) Uani 1 1 d . .
H16 H 0.3557 0.8129 0.5168 0.090 Uiso 1 1 calc R U
C17 C 0.2023(7) 0.8165(5) 0.5035(4) 0.090(3) Uani 1 1 d . .
H17 H 0.1878 0.8242 0.4569 0.108 Uiso 1 1 calc R U
O13 O 0.7729(6) 0.8037(5) 0.6164(5) 0.245(4) Uani 1 1 d G .
H10W H 0.7617 0.7765 0.6510 0.294 Uiso 1 1 d R U
H9W H 0.7452 0.7732 0.5812 0.294 Uiso 1 1 d R U
O15 O 0.2873(9) 0.7646(7) 1.0042(5) 0.288(5) Uani 1 1 d . .
H13W H 0.2709 0.7097 0.9807 0.345 Uiso 1 1 d R U
H14W H 0.3358 0.8239 1.0048 0.345 Uiso 1 1 d R U
C18 C 0.1242(6) 0.8112(5) 0.5363(5) 0.090(3) Uani 1 1 d . .
H18 H 0.0564 0.8147 0.5123 0.108 Uiso 1 1 calc R U
C19 C 0.1481(6) 0.8004(4) 0.6067(4) 0.070(2) Uani 1 1 d . .
C20 C 0.2515(5) 0.7968(4) 0.6393(3) 0.0511(16) Uani 1 1 d . .
C21 C 0.0724(6) 0.7932(5) 0.6457(5) 0.089(3) Uani 1 1 d . .
H21 H 0.0034 0.7927 0.6239 0.106 Uiso 1 1 calc R U
C22 C 0.0990(6) 0.7871(5) 0.7131(5) 0.086(3) Uani 1 1 d . .
H22 H 0.0482 0.7847 0.7375 0.103 Uiso 1 1 calc R U
C23 C 0.2036(5) 0.7843(4) 0.7479(4) 0.0623(19) Uani 1 1 d . .
C24 C 0.2795(5) 0.7880(3) 0.7110(3) 0.0480(15) Uani 1 1 d . .
C25 C 0.2365(6) 0.7790(4) 0.8184(4) 0.074(2) Uani 1 1 d . .
H25 H 0.1885 0.7780 0.8449 0.089 Uiso 1 1 calc R U
C26 C 0.3376(6) 0.7754(4) 0.8479(4) 0.0634(18) Uani 1 1 d . .
H26 H 0.3595 0.7710 0.8946 0.076 Uiso 1 1 calc R U
C27 C 0.4093(5) 0.7782(4) 0.8069(3) 0.0555(16) Uani 1 1 d . .
H27 H 0.4788 0.7754 0.8274 0.067 Uiso 1 1 calc R U
C28 C 0.6683(5) 0.8086(4) 0.7826(3) 0.0562(17) Uani 1 1 d . .
H28 H 0.6552 0.8721 0.7797 0.067 Uiso 1 1 calc R U
C29 C 0.7535(5) 0.7779(5) 0.8294(3) 0.0653(19) Uani 1 1 d . .
H29 H 0.7969 0.8200 0.8566 0.078 Uiso 1 1 calc R U
C30 C 0.7731(5) 0.6843(5) 0.8353(3) 0.0651(19) Uani 1 1 d . .
H30 H 0.8308 0.6625 0.8659 0.078 Uiso 1 1 calc R U
C31 C 0.7059(4) 0.6223(4) 0.7948(3) 0.0495(15) Uani 1 1 d . .
C32 C 0.6222(4) 0.6598(4) 0.7480(3) 0.0409(14) Uani 1 1 d . .
C33 C 0.7192(5) 0.5234(5) 0.7978(3) 0.0612(18) Uani 1 1 d . .
H33 H 0.7751 0.4979 0.8281 0.073 Uiso 1 1 calc R U
C34 C 0.6524(5) 0.4676(4) 0.7579(3) 0.0618(18) Uani 1 1 d . .
H34 H 0.6624 0.4037 0.7613 0.074 Uiso 1 1 calc R U
C35 C 0.5661(5) 0.5032(4) 0.7101(3) 0.0515(16) Uani 1 1 d . .
C36 C 0.5500(4) 0.5993(4) 0.7058(3) 0.0396(14) Uani 1 1 d . .
C37 C 0.4932(5) 0.4482(4) 0.6657(3) 0.0571(17) Uani 1 1 d . .
H37 H 0.5001 0.3839 0.6666 0.069 Uiso 1 1 calc R U
C38 C 0.4134(5) 0.4881(4) 0.6218(3) 0.0584(17) Uani 1 1 d . .
H38 H 0.3656 0.4520 0.5923 0.070 Uiso 1 1 calc R U
C39 C 0.4047(4) 0.5849(4) 0.6219(3) 0.0472(15) Uani 1 1 d . .
H39 H 0.3498 0.6121 0.5918 0.057 Uiso 1 1 calc R U

loop_
_atom_site_aniso_label
_atom_site_aniso_U_11
_atom_site_aniso_U_22
_atom_site_aniso_U_33
_atom_site_aniso_U_23
_atom_site_aniso_U_13
_atom_site_aniso_U_12
Ni1 0.0459(5) 0.0402(4) 0.0439(5) 0.0017(4) 0.0171(3) 0.0020(4)
N1 0.058(4) 0.103(5) 0.056(4) 0.016(4) 0.010(3) 0.013(4)
N2 0.056(3) 0.045(3) 0.046(3) 0.002(2) 0.015(3) 0.005(2)
N3 0.053(3) 0.032(3) 0.047(3) -0.001(2) 0.025(2) 0.003(2)
N4 0.047(3) 0.045(3) 0.048(3) -0.001(2) 0.021(2) -0.002(2)
N5 0.045(3) 0.037(3) 0.039(3) 0.001(2) 0.014(2) 0.002(2)
O1 0.051(2) 0.035(2) 0.052(3) 0.0008(18) 0.0200(19) 0.0059(18)
O2 0.077(3) 0.059(3) 0.065(3) 0.023(2) 0.043(2) 0.018(2)
O3 0.054(3) 0.154(5) 0.039(3) 0.006(3) 0.000(2) 0.003(3)
O4 0.047(3) 0.127(4) 0.068(3) -0.012(3) 0.017(2) 0.006(3)
O5 0.074(4) 0.156(6) 0.097(5) -0.028(4) -0.013(3) 0.037(4)
O6 0.091(5) 0.150(6) 0.120(5) -0.024(4) -0.032(4) -0.033(4)
O7 0.092(4) 0.175(6) 0.048(3) 0.003(3) -0.005(3) 0.006(4)
O8 0.104(5) 0.135(5) 0.084(4) 0.052(4) -0.001(3) -0.014(4)
O9 0.102(4) 0.048(2) 0.060(3) -0.007(2) 0.050(2) -0.006(2)
O10 0.223(7) 0.057(3) 0.172(6) 0.016(3) 0.150(5) 0.017(3)
O11 0.079(4) 0.163(5) 0.075(4) -0.019(3) 0.011(3) -0.003(3)
O12 0.124(5) 0.245(7) 0.081(4) -0.032(4) 0.013(4) 0.066(5)
O14 0.051(3) 0.062(3) 0.068(3) 0.010(2) 0.018(2) -0.002(2)
C1 0.043(4) 0.038(3) 0.042(4) -0.005(3) 0.013(3) -0.002(3)
C2 0.042(4) 0.030(3) 0.038(3) 0.006(2) 0.016(3) 0.006(3)
C3 0.045(4) 0.048(3) 0.033(3) 0.003(3) 0.010(3) 0.008(3)
C4 0.040(4) 0.036(3) 0.048(4) 0.000(3) 0.011(3) 0.003(3)
C5 0.046(4) 0.053(4) 0.062(5) -0.002(3) 0.012(4) 0.008(3)
C6 0.043(4) 0.060(4) 0.042(4) 0.004(3) 0.024(3) 0.013(3)
C7 0.048(4) 0.048(4) 0.042(4) -0.001(3) 0.016(3) 0.004(3)
C8 0.043(4) 0.034(3) 0.031(3) 0.005(2) 0.011(3) 0.002(3)
C9 0.050(4) 0.041(3) 0.039(3) -0.002(3) 0.009(3) 0.006(3)
C10 0.049(4) 0.057(4) 0.046(4) -0.001(3) 0.020(3) -0.005(3)
C11 0.043(4) 0.082(5) 0.054(4) -0.017(4) 0.016(3) -0.014(3)
C12 0.045(4) 0.074(5) 0.048(4) -0.016(3) 0.008(3) 0.004(3)
C13 0.056(6) 0.129(8) 0.054(5) -0.011(5) 0.009(4) 0.012(5)
C14 0.049(4) 0.059(4) 0.039(4) -0.004(3) 0.005(3) 0.010(3)
C15 0.043(4) 0.047(3) 0.043(4) -0.002(3) 0.016(3) 0.007(3)
C16 0.091(6) 0.072(5) 0.058(5) 0.003(4) 0.010(4) 0.012(4)
C17 0.089(7) 0.092(6) 0.069(6) -0.004(4) -0.025(5) 0.015(5)
O13 0.240(10) 0.198(9) 0.296(12) -0.042(8) 0.057(8) 0.011(7)
O15 0.472(17) 0.236(10) 0.204(10) 0.004(8) 0.178(10) 0.053(10)
C18 0.062(6) 0.082(6) 0.107(8) -0.014(5) -0.019(5) 0.016(4)
C19 0.052(5) 0.058(5) 0.091(6) -0.010(4) -0.003(4) 0.005(4)
C20 0.046(4) 0.036(3) 0.071(5) -0.001(3) 0.012(3) -0.002(3)
C21 0.041(5) 0.078(6) 0.143(9) -0.022(6) 0.014(5) 0.001(4)
C22 0.057(6) 0.065(5) 0.146(8) -0.026(6) 0.043(5) -0.006(4)
C23 0.047(4) 0.041(4) 0.111(6) -0.010(4) 0.042(4) -0.003(3)
C24 0.051(4) 0.031(3) 0.069(5) 0.000(3) 0.026(3) 0.000(3)
C25 0.089(6) 0.052(4) 0.101(7) -0.001(4) 0.063(5) -0.003(4)
C26 0.080(5) 0.059(4) 0.063(5) 0.004(3) 0.042(4) 0.003(4)
C27 0.069(5) 0.050(4) 0.050(4) 0.004(3) 0.019(3) 0.002(3)
C28 0.048(4) 0.055(4) 0.068(5) -0.008(3) 0.019(3) -0.006(3)
C29 0.048(4) 0.077(5) 0.070(5) -0.004(4) 0.012(4) -0.015(4)
C30 0.039(4) 0.085(5) 0.068(5) 0.011(4) 0.006(3) 0.006(4)
C31 0.045(4) 0.058(4) 0.049(4) 0.007(3) 0.016(3) 0.008(3)
C32 0.037(3) 0.046(4) 0.044(4) 0.006(3) 0.018(3) 0.004(3)
C33 0.065(5) 0.065(5) 0.057(4) 0.020(4) 0.022(4) 0.025(4)
C34 0.073(5) 0.045(4) 0.075(5) 0.002(4) 0.034(4) 0.010(4)
C35 0.066(5) 0.053(4) 0.043(4) 0.002(3) 0.029(3) 0.009(3)
C36 0.039(3) 0.038(3) 0.048(4) 0.000(3) 0.022(3) 0.001(3)
C37 0.085(5) 0.036(3) 0.058(4) -0.004(3) 0.033(4) 0.007(4)
C38 0.077(5) 0.051(4) 0.055(4) -0.009(3) 0.031(4) -0.013(4)
C39 0.059(4) 0.050(4) 0.039(4) 0.002(3) 0.024(3) -0.002(3)

loop_
_atom_type_symbol
_atom_type_description
_atom_type_scat_dispersion_real
_atom_type_scat_dispersion_imag
_atom_type_scat_source
C C 0.0033 0.0016 'International Tables Vol C Tables 4.2.6.8 and 6.1.1.4'
H H 0.0000 0.0000 'International Tables Vol C Tables 4.2.6.8 and 6.1.1.4'
N N 0.0061 0.0033 'International Tables Vol C Tables 4.2.6.8 and 6.1.1.4'
O O 0.0106 0.0060 'International Tables Vol C Tables 4.2.6.8 and 6.1.1.4'
Ni Ni 0.3393 1.1124 'International Tables Vol C Tables 4.2.6.8 and 6.1.1.4'

loop_
_geom_angle_atom_site_label_1
_geom_angle_atom_site_label_2
_geom_angle_atom_site_label_3
_geom_angle
N4 Ni1 O1 89.46(16)
N4 Ni1 N5 80.20(18)
O1 Ni1 N5 165.92(16)
N4 Ni1 N2 170.51(18)
O1 Ni1 N2 97.35(16)
N5 Ni1 N2 94.10(17)
N4 Ni1 O9 92.57(17)
O1 Ni1 O9 84.09(14)
N5 Ni1 O9 86.84(15)
N2 Ni1 O9 94.71(18)
N4 Ni1 N3 92.94(18)
O1 Ni1 N3 97.34(15)
N5 Ni1 N3 92.74(16)
N2 Ni1 N3 79.67(19)
O9 Ni1 N3 174.32(18)
O7 N1 O8 123.3(7)
O7 N1 C14 119.2(7)
O8 N1 C14 117.4(6)
C16 N2 C20 117.4(6)
C16 N2 Ni1 129.3(5)
C20 N2 Ni1 113.2(4)
C27 N3 C24 118.5(5)
C27 N3 Ni1 129.1(4)
C24 N3 Ni1 112.4(4)
C28 N4 C32 117.6(5)
C28 N4 Ni1 129.5(4)
C32 N4 Ni1 112.8(4)
C39 N5 C36 117.2(5)
C39 N5 Ni1 130.0(4)
C36 N5 Ni1 112.8(3)
C1 O1 Ni1 130.5(3)
O2 C1 O1 124.5(5)
O2 C1 C2 118.1(5)
O1 C1 C2 117.3(5)
C3 C2 C8 119.2(5)
C3 C2 C1 117.8(5)
C8 C2 C1 122.8(5)
C2 C3 C4 121.5(5)
C3 C4 C6 118.5(5)
C3 C4 C5 119.2(5)
C6 C4 C5 122.3(5)
O3 C5 O4 122.8(6)
O3 C5 C4 123.4(6)
O4 C5 C4 113.8(6)
C7 C6 C4 120.6(5)
C6 C7 C8 121.2(5)
C7 C8 C2 118.8(5)
C7 C8 C9 118.9(5)
C2 C8 C9 122.3(5)
C15 C9 C10 116.8(5)
C15 C9 C8 120.8(5)
C10 C9 C8 122.4(5)
C11 C10 C9 121.7(6)
C12 C11 C10 120.8(6)
C11 C12 C14 117.3(6)
C11 C12 C13 117.4(6)
C14 C12 C13 125.1(6)
O6 C13 O5 129.1(8)
O6 C13 C12 116.2(8)
O5 C13 C12 114.7(8)
C15 C14 C12 122.5(6)
C15 C14 N1 117.7(6)
C12 C14 N1 119.7(6)
C14 C15 C9 120.7(5)
N2 C16 C17 122.9(7)
C18 C17 C16 119.9(8)
C17 C18 C19 118.9(8)
C20 C19 C18 117.3(8)
C20 C19 C21 119.3(7)
C18 C19 C21 123.4(8)
N2 C20 C19 123.6(7)
N2 C20 C24 117.2(6)
C19 C20 C24 119.3(7)
C22 C21 C19 121.2(8)
C21 C22 C23 120.9(8)
C25 C23 C24 117.0(7)
C25 C23 C22 123.7(7)
C24 C23 C22 119.3(7)
N3 C24 C23 122.7(6)
N3 C24 C20 117.3(5)
C23 C24 C20 120.0(7)
C26 C25 C23 120.4(7)
C25 C26 C27 119.1(7)
N3 C27 C26 122.4(6)
N4 C28 C29 123.7(6)
C30 C29 C28 119.0(6)
C29 C30 C31 119.5(6)
C30 C31 C32 117.5(6)
C30 C31 C33 123.6(6)
C32 C31 C33 118.9(6)
N4 C32 C31 122.6(5)
N4 C32 C36 117.4(5)
C31 C32 C36 119.9(5)
C34 C33 C31 120.9(6)
C33 C34 C35 121.8(6)
C36 C35 C37 116.2(5)
C36 C35 C34 119.1(6)
C37 C35 C34 124.7(6)
N5 C36 C35 123.8(5)
N5 C36 C32 116.8(5)
C35 C36 C32 119.4(5)
C38 C37 C35 120.7(6)
C37 C38 C39 118.4(6)
N5 C39 C38 123.7(5)

loop_
_geom_bond_atom_site_label_1
_geom_bond_atom_site_label_2
_geom_bond_distance
Ni1 N4 2.064(4)
Ni1 O1 2.068(3)
Ni1 N5 2.080(4)
Ni1 N2 2.078(5)
Ni1 O9 2.076(4)
Ni1 N3 2.098(4)
N1 O7 1.206(6)
N1 O8 1.210(6)
N1 C14 1.483(8)
N2 C16 1.320(7)
N2 C20 1.361(7)
N3 C27 1.317(7)
N3 C24 1.364(6)
N4 C28 1.323(6)
N4 C32 1.359(6)
N5 C39 1.324(6)
N5 C36 1.356(6)
O1 C1 1.258(6)
O2 C1 1.246(6)
O3 C5 1.207(7)
O4 C5 1.312(7)
O5 C13 1.240(9)
O6 C13 1.199(9)
C1 C2 1.517(7)
C2 C3 1.381(7)
C2 C8 1.404(7)
C3 C4 1.389(7)
C4 C6 1.390(7)
C4 C5 1.484(7)
C6 C7 1.365(7)
C7 C8 1.391(7)
C8 C9 1.491(7)
C9 C15 1.385(7)
C9 C10 1.399(7)
C10 C11 1.377(7)
C11 C12 1.381(8)
C12 C14 1.375(8)
C12 C13 1.537(9)
C14 C15 1.374(7)
C16 C17 1.396(9)
C17 C18 1.366(10)
C18 C19 1.405(10)
C19 C20 1.394(8)
C19 C21 1.428(10)
C20 C24 1.429(8)
C21 C22 1.340(10)
C22 C23 1.420(9)
C23 C25 1.404(9)
C23 C24 1.397(8)
C25 C26 1.352(8)
C26 C27 1.410(8)
C28 C29 1.382(8)
C29 C30 1.372(8)
C30 C31 1.396(8)
C31 C32 1.403(7)
C31 C33 1.434(7)
C32 C36 1.433(7)
C33 C34 1.332(8)
C34 C35 1.427(8)
C35 C36 1.399(7)
C35 C37 1.412(8)
C37 C38 1.355(7)
C38 C39 1.399(7)
